data_1008072
loop_
_publ_author_name
'Fruchart, D'
'Bacmann, M'
'Chaudouet, P'

_publ_section_title
;
Structure du Phosphure de Cobalt et de Manganese
;
_journal_coden_ASTM ACBCAR
_journal_name_full 'Acta Crystallographica B (24,1968-38,1982)'
_journal_page_first 2759
_journal_page_last 2761
_journal_paper_doi 10.1107/S0567740880009910
_journal_volume 36
_journal_year 1980
_chemical_formula_structural 'Co Mn P'
_chemical_formula_sum 'Co Mn P'
_chemical_name_systematic 'Cobalt manganese phosphide (1/1/1)'
_space_group_IT_number 62
_symmetry_cell_setting orthorhombic
_symmetry_Int_Tables_number 62
_symmetry_space_group_name_Hall '-P 2ac 2n'
_symmetry_space_group_name_H-M 'P n m a'
_cell_angle_alpha 90
_cell_angle_beta 90
_cell_angle_gamma 90
_cell_formula_units_Z 4
_cell_length_a 5.947(1)
_cell_length_b 3.504(2)
_cell_length_c 6.726(2)
_cell_volume 140.2
_refine_ls_R_factor_all 0.033
_cod_database_code 1008072

loop_
_symmetry_equiv_pos_as_xyz
x,y,z
1/2+x,1/2-y,1/2-z
-x,1/2+y,-z
1/2-x,-y,1/2+z
-x,-y,-z
1/2-x,1/2+y,1/2+z
x,1/2-y,z
1/2+x,y,1/2-z

loop_
_atom_site_aniso_label
_atom_site_aniso_U_11
_atom_site_aniso_U_12
_atom_site_aniso_U_13
_atom_site_aniso_U_22
_atom_site_aniso_U_23
_atom_site_aniso_U_33
Co1 0.0018(2) .0000(1) 0. 0.0057(3) 0. 0.0047(2)
Mn1 0.0029(2) -0.0002(1) 0. 0.0069(3) 0. 0.0054(3)
P1 0.0020(3) -0.0003(1) 0. 0.0063(3) 0. 0.0063(4)

loop_
_atom_site_label
_atom_site_type_symbol
_atom_site_symmetry_multiplicity
_atom_site_Wyckoff_symbol
_atom_site_fract_x
_atom_site_fract_y
_atom_site_fract_z
_atom_site_occupancy
_atom_site_attached_hydrogens
_atom_site_calc_flag
Co1 Co0 4 c 0.14249(8) 0.25 0.43558(7) 1. 0 d
Mn1 Mn0 4 c 0.02777(9) 0.25 0.83118(9) 1. 0 d
P1 P0 4 c 0.76751(14) 0.25 0.37393(15) 1. 0 d

loop_
_atom_type_symbol
_atom_type_oxidation_number
Co0 0.000
Mn0 0.000
P0 0.000
